data_7027597
loop_
_publ_author_name
'Prust, J\"org'
'M\"uller, Peter'
'Rennekamp, Carsten'
'Roesky, Herbert W.'
'Us\'on, Isabel'

_publ_section_title
;
 New approach to dichloroindium amides
;
_journal_issue 14
_journal_name_full 'Journal of the Chemical Society, Dalton Transactions'
_journal_page_first 2265
_journal_paper_doi 10.1039/a904655k
_journal_year 1999
_chemical_formula_sum 'C27 H50 Cl3 In Li N O3 Si'
_chemical_formula_weight 692.88
_chemical_name_systematic
; 
 ? 
;
_space_group_IT_number 14
_symmetry_cell_setting monoclinic
_symmetry_space_group_name_Hall '-P 2yn'
_symmetry_space_group_name_H-M 'P 1 21/n 1'
_atom_sites_solution_hydrogens geom
_atom_sites_solution_primary direct
_atom_sites_solution_secondary difmap
_audit_creation_method SHELXL-97
_cell_angle_alpha 90.00
_cell_angle_beta 91.58(3)
_cell_angle_gamma 90.00
_cell_formula_units_Z 4
_cell_length_a 9.4724(19)
_cell_length_b 24.866(5)
_cell_length_c 14.625(3)
_cell_measurement_reflns_used 8192
_cell_measurement_temperature 133(2)
_cell_measurement_theta_max 23.5
_cell_measurement_theta_min 2.8
_cell_volume 3443.5(12)
_computing_cell_refinement 'Siemens SAINT (V. 5.00, Siemens 1998)'
_computing_data_collection 'Siemens SMART (V. 4.202, Siemens 1996)'
_computing_data_reduction 'Siemens SAINT (V. 5.00, Siemens 1998)'
_computing_molecular_graphics 'Bruker AXS SHELXTL (V. 5.10)'
_computing_publication_material 'SHELXL-97 (Sheldrick, 1997)'
_computing_structure_refinement 'SHELXL-97 (Sheldrick, 1997)'
_computing_structure_solution 'SHELXS-97 (Sheldrick, 1990)'
_diffrn_ambient_temperature 133(2)
_diffrn_detector_area_resol_mean '8.192 pixels/mm'
_diffrn_measured_fraction_theta_full 0.997
_diffrn_measured_fraction_theta_max 0.997
_diffrn_measurement_device_type 'Stoe-Siemens-Huber four circle diffractometer'
_diffrn_measurement_method 'phi and omega scan'
_diffrn_radiation_monochromator graphite
_diffrn_radiation_source 'fine-focus sealed tube'
_diffrn_radiation_type MoK\a
_diffrn_radiation_wavelength 0.71073
_diffrn_reflns_av_R_equivalents 0.0512
_diffrn_reflns_av_sigmaI/netI 0.0134
_diffrn_reflns_limit_h_max 11
_diffrn_reflns_limit_h_min -11
_diffrn_reflns_limit_k_max 30
_diffrn_reflns_limit_k_min 0
_diffrn_reflns_limit_l_max 18
_diffrn_reflns_limit_l_min 0
_diffrn_reflns_number 60120
_diffrn_reflns_theta_full 26.00
_diffrn_reflns_theta_max 26.00
_diffrn_reflns_theta_min 2.15
_exptl_absorpt_coefficient_mu 0.980
_exptl_absorpt_correction_T_max 0.6953
_exptl_absorpt_correction_T_min 0.6401
_exptl_absorpt_correction_type multi-scan
_exptl_crystal_colour colourless
_exptl_crystal_density_diffrn 1.336
_exptl_crystal_density_method 'not measured'
_exptl_crystal_description blocks
_exptl_crystal_F_000 1440
_exptl_crystal_size_max 0.50
_exptl_crystal_size_mid 0.50
_exptl_crystal_size_min 0.40
_refine_diff_density_max 0.642
_refine_diff_density_min -0.811
_refine_diff_density_rms 0.067
_refine_ls_extinction_method none
_refine_ls_goodness_of_fit_ref 1.161
_refine_ls_hydrogen_treatment mixed
_refine_ls_matrix_type full
_refine_ls_number_parameters 365
_refine_ls_number_reflns 6753
_refine_ls_number_restraints 132
_refine_ls_restrained_S_all 1.155
_refine_ls_R_factor_all 0.0316
_refine_ls_R_factor_gt 0.0262
_refine_ls_shift/su_max 0.004
_refine_ls_shift/su_mean 0.000
_refine_ls_structure_factor_coef Fsqd
_refine_ls_weighting_details 'calc w=1/[\s^2^(Fo^2^)+(0.0219P)^2^+4.5136P] where P=(Fo^2^+2Fc^2^)/3'
_refine_ls_weighting_scheme calc
_refine_ls_wR_factor_gt 0.0627
_refine_ls_wR_factor_ref 0.0681
_reflns_number_gt 6143
_reflns_number_total 6753
_reflns_threshold_expression >2sigma(I)
_cod_data_source_file 904655ksup1.cif
_cod_data_source_block comp1
_cod_original_sg_symbol_H-M P2(1)/n
_cod_database_code 7027597

loop_
_symmetry_equiv_pos_as_xyz
'x, y, z'
'-x+1/2, y+1/2, -z+1/2'
'-x, -y, -z'
'x-1/2, -y-1/2, z-1/2'

loop_
_atom_site_label
_atom_site_type_symbol
_atom_site_fract_x
_atom_site_fract_y
_atom_site_fract_z
_atom_site_U_iso_or_equiv
_atom_site_adp_type
_atom_site_occupancy
_atom_site_symmetry_multiplicity
_atom_site_calc_flag
_atom_site_refinement_flags
_atom_site_disorder_assembly
_atom_site_disorder_group
In1 In 0.814496(16) 0.849749(6) 0.772506(11) 0.02067(6) Uani 1 1 d U . .
Cl2 Cl 0.96037(7) 0.78528(3) 0.70123(5) 0.03805(15) Uani 1 1 d U . .
Cl3 Cl 0.86246(8) 0.84017(3) 0.93098(4) 0.03712(15) Uani 1 1 d U . .
N1 N 0.8335(2) 0.92701(7) 0.72475(12) 0.0208(4) Uani 1 1 d . A .
C1 C 0.9001(2) 0.96469(8) 0.78659(15) 0.0203(4) Uani 1 1 d . . .
C2 C 1.0489(2) 0.96744(9) 0.79573(16) 0.0242(5) Uani 1 1 d . . .
C3 C 1.1095(3) 1.00447(10) 0.85701(17) 0.0310(5) Uani 1 1 d . . .
H3 H 1.2094 1.0063 0.8637 0.037 Uiso 1 1 calc R . .
C4 C 1.0283(3) 1.03825(10) 0.90778(17) 0.0344(6) Uani 1 1 d . . .
H4 H 1.0715 1.0634 0.9487 0.041 Uiso 1 1 calc R . .
C5 C 0.8827(3) 1.03532(10) 0.89877(17) 0.0320(5) Uani 1 1 d . . .
H5 H 0.8265 1.0588 0.9339 0.038 Uiso 1 1 calc R . .
C6 C 0.8165(3) 0.99879(9) 0.83940(16) 0.0250(5) Uani 1 1 d . . .
C20 C 1.1445(3) 0.93043(10) 0.74309(19) 0.0320(6) Uani 1 1 d . . .
H20 H 1.0839 0.9098 0.6984 0.038 Uiso 1 1 calc R . .
C21 C 1.2543(3) 0.96126(14) 0.6888(2) 0.0490(8) Uani 1 1 d . . .
H21A H 1.2070 0.9892 0.6520 0.073 Uiso 1 1 calc R . .
H21B H 1.3030 0.9363 0.6485 0.073 Uiso 1 1 calc R . .
H21C H 1.3231 0.9780 0.7312 0.073 Uiso 1 1 calc R . .
C22 C 1.2173(3) 0.88988(13) 0.8072(3) 0.0531(8) Uani 1 1 d . . .
H22A H 1.2780 0.9090 0.8517 0.080 Uiso 1 1 calc R . .
H22B H 1.2747 0.8652 0.7715 0.080 Uiso 1 1 calc R . .
H22C H 1.1457 0.8694 0.8395 0.080 Uiso 1 1 calc R . .
C60 C 0.6561(3) 0.99443(10) 0.83649(18) 0.0309(5) Uani 1 1 d . . .
H60 H 0.6274 0.9753 0.7788 0.037 Uiso 1 1 calc R . .
C61 C 0.5815(3) 1.04907(13) 0.8362(2) 0.0487(8) Uani 1 1 d . . .
H61A H 0.6025 1.0677 0.8940 0.073 Uiso 1 1 calc R . .
H61B H 0.4793 1.0437 0.8290 0.073 Uiso 1 1 calc R . .
H61C H 0.6149 1.0708 0.7853 0.073 Uiso 1 1 calc R . .
C62 C 0.6065(3) 0.96062(12) 0.9172(2) 0.0437(7) Uani 1 1 d . . .
H62A H 0.6507 0.9250 0.9154 0.066 Uiso 1 1 calc R . .
H62B H 0.5035 0.9567 0.9131 0.066 Uiso 1 1 calc R . .
H62C H 0.6334 0.9786 0.9748 0.066 Uiso 1 1 calc R . .
Si1 Si 0.79222(7) 0.94520(3) 0.61348(4) 0.02304(13) Uani 1 1 d DU . .
C7 C 0.6357(5) 0.9062(2) 0.5689(3) 0.0480(13) Uani 0.61 1 d PDU A 1
H7A H 0.6555 0.8676 0.5739 0.072 Uiso 0.61 1 calc PR A 1
H7B H 0.6167 0.9156 0.5046 0.072 Uiso 0.61 1 calc PR A 1
H7C H 0.5531 0.9150 0.6049 0.072 Uiso 0.61 1 calc PR A 1
C8 C 0.7550(6) 1.01780(17) 0.6041(3) 0.0420(11) Uani 0.61 1 d PDU A 1
H8A H 0.6793 1.0273 0.6455 0.063 Uiso 0.61 1 calc PR A 1
H8B H 0.7255 1.0264 0.5411 0.063 Uiso 0.61 1 calc PR A 1
H8C H 0.8404 1.0382 0.6209 0.063 Uiso 0.61 1 calc PR A 1
C9 C 0.9370(5) 0.9282(2) 0.5336(3) 0.0424(11) Uani 0.61 1 d PDU A 1
H9A H 0.9576 0.8896 0.5375 0.064 Uiso 0.61 1 calc PR A 1
H9B H 1.0220 0.9487 0.5507 0.064 Uiso 0.61 1 calc PR A 1
H9C H 0.9070 0.9373 0.4709 0.064 Uiso 0.61 1 calc PR A 1
C7A C 0.5988(7) 0.9497(5) 0.5921(6) 0.061(3) Uani 0.39 1 d PDU A 2
H7A1 H 0.5583 0.9751 0.6354 0.092 Uiso 0.39 1 calc PR A 2
H7A2 H 0.5563 0.9141 0.6003 0.092 Uiso 0.39 1 calc PR A 2
H7A3 H 0.5796 0.9622 0.5295 0.092 Uiso 0.39 1 calc PR A 2
C8A C 0.8663(9) 1.0145(3) 0.5939(5) 0.0404(16) Uani 0.39 1 d PDU A 2
H8A1 H 0.8268 1.0397 0.6379 0.061 Uiso 0.39 1 calc PR A 2
H8A2 H 0.8414 1.0262 0.5316 0.061 Uiso 0.39 1 calc PR A 2
H8A3 H 0.9693 1.0135 0.6020 0.061 Uiso 0.39 1 calc PR A 2
C9A C 0.8631(11) 0.8972(3) 0.5309(5) 0.051(2) Uani 0.39 1 d PDU A 2
H9A1 H 0.9657 0.8944 0.5403 0.076 Uiso 0.39 1 calc PR A 2
H9A2 H 0.8415 0.9098 0.4686 0.076 Uiso 0.39 1 calc PR A 2
H9A3 H 0.8199 0.8619 0.5399 0.076 Uiso 0.39 1 calc PR A 2
Li1 Li 1.5043(5) 0.74385(17) 0.8391(3) 0.0320(9) Uani 1 1 d . . .
Cl1 Cl 0.57691(7) 0.81708(3) 0.74533(5) 0.03899(16) Uani 1 1 d U . .
O1T O 1.65592(19) 0.70430(8) 0.89461(12) 0.0361(4) Uani 1 1 d D . .
C1T C 1.6973(3) 0.70618(11) 0.98997(18) 0.0375(6) Uani 1 1 d D . .
H1T1 H 1.6175 0.6958 1.0286 0.045 Uiso 1 1 calc R . .
H1T2 H 1.7289 0.7428 1.0075 0.045 Uiso 1 1 calc R . .
C2T C 1.8164(4) 0.66668(15) 1.0005(2) 0.0579(9) Uani 1 1 d D . .
H2T1 H 1.7808 0.6300 1.0127 0.069 Uiso 1 1 calc R . .
H2T2 H 1.8830 0.6774 1.0507 0.069 Uiso 1 1 calc R . .
C3T C 1.8851(3) 0.66960(17) 0.9092(3) 0.0624(10) Uani 1 1 d D . .
H3T1 H 1.9509 0.7005 0.9065 0.075 Uiso 1 1 calc R . .
H3T2 H 1.9372 0.6361 0.8961 0.075 Uiso 1 1 calc R . .
C4T C 1.7620(3) 0.67685(12) 0.8438(2) 0.0415(7) Uani 1 1 d D . .
H4T1 H 1.7896 0.6985 0.7904 0.050 Uiso 1 1 calc R . .
H4T2 H 1.7265 0.6416 0.8218 0.050 Uiso 1 1 calc R . .
O2T O 1.4123(2) 0.69317(7) 0.76042(12) 0.0332(4) Uani 1 1 d D . .
C5T C 1.3130(3) 0.70401(13) 0.6863(2) 0.0480(8) Uani 1 1 d D . .
H5T1 H 1.3624 0.7060 0.6276 0.058 Uiso 1 1 calc R . .
H5T2 H 1.2644 0.7387 0.6964 0.058 Uiso 1 1 calc R . .
C6T C 1.2079(3) 0.65845(13) 0.6840(2) 0.0520(8) Uani 1 1 d D . .
H6T1 H 1.2122 0.6384 0.6256 0.062 Uiso 1 1 calc R . .
H6T2 H 1.1107 0.6722 0.6909 0.062 Uiso 1 1 calc R . .
C7T C 1.2505(3) 0.62275(12) 0.7638(2) 0.0438(7) Uani 1 1 d D . .
H7T1 H 1.1944 0.6309 0.8182 0.053 Uiso 1 1 calc R . .
H7T2 H 1.2389 0.5843 0.7480 0.053 Uiso 1 1 calc R . .
C8T C 1.4043(3) 0.63682(11) 0.7802(2) 0.0416(7) Uani 1 1 d D . .
H8T1 H 1.4340 0.6295 0.8444 0.050 Uiso 1 1 calc R . .
H8T2 H 1.4650 0.6159 0.7392 0.050 Uiso 1 1 calc R . .
O3T O 1.3748(2) 0.76897(8) 0.92712(13) 0.0377(4) Uani 1 1 d D . .
C9T C 1.4004(3) 0.80957(12) 0.9957(2) 0.0449(7) Uani 1 1 d D . .
H9T1 H 1.4338 0.8432 0.9673 0.054 Uiso 1 1 calc R . .
H9T2 H 1.4726 0.7972 1.0412 0.054 Uiso 1 1 calc R . .
C10T C 1.2617(4) 0.81863(13) 1.0406(2) 0.0527(8) Uani 1 1 d D . .
H10A H 1.2092 0.8488 1.0113 0.063 Uiso 1 1 calc R . .
H10B H 1.2758 0.8264 1.1066 0.063 Uiso 1 1 calc R . .
C11T C 1.1846(3) 0.76605(12) 1.0259(2) 0.0439(7) Uani 1 1 d D . .
H11A H 1.2113 0.7396 1.0739 0.053 Uiso 1 1 calc R . .
H11B H 1.0809 0.7713 1.0254 0.053 Uiso 1 1 calc R . .
C12T C 1.2333(3) 0.74859(12) 0.9343(2) 0.0420(7) Uani 1 1 d D . .
H12A H 1.2326 0.7089 0.9296 0.050 Uiso 1 1 calc R . .
H12B H 1.1711 0.7635 0.8851 0.050 Uiso 1 1 calc R . .

loop_
_atom_site_aniso_label
_atom_site_aniso_U_11
_atom_site_aniso_U_22
_atom_site_aniso_U_33
_atom_site_aniso_U_23
_atom_site_aniso_U_13
_atom_site_aniso_U_12
In1 0.02223(9) 0.01678(8) 0.02306(9) -0.00039(6) 0.00149(6) -0.00202(6)
Cl2 0.0383(3) 0.0311(3) 0.0452(4) -0.0092(3) 0.0084(3) 0.0070(3)
Cl3 0.0526(4) 0.0337(3) 0.0250(3) 0.0030(2) -0.0021(3) -0.0011(3)
N1 0.0235(9) 0.0178(9) 0.0210(9) -0.0004(7) -0.0009(7) -0.0035(7)
C1 0.0238(11) 0.0172(10) 0.0198(10) 0.0024(8) -0.0009(9) -0.0035(8)
C2 0.0254(12) 0.0225(11) 0.0247(11) 0.0020(9) -0.0003(9) -0.0019(9)
C3 0.0278(13) 0.0332(13) 0.0318(13) 0.0002(10) -0.0035(10) -0.0101(10)
C4 0.0428(15) 0.0318(13) 0.0284(13) -0.0063(10) -0.0020(11) -0.0130(11)
C5 0.0401(15) 0.0272(12) 0.0287(13) -0.0071(10) 0.0031(11) -0.0027(11)
C6 0.0286(12) 0.0218(11) 0.0247(11) 0.0005(9) 0.0019(9) -0.0021(9)
C20 0.0198(11) 0.0327(13) 0.0435(15) -0.0058(11) 0.0005(10) -0.0012(10)
C21 0.0385(16) 0.0554(19) 0.0536(19) -0.0128(15) 0.0128(14) -0.0117(14)
C22 0.0339(16) 0.0458(18) 0.079(2) 0.0025(16) -0.0110(16) 0.0097(13)
C60 0.0261(12) 0.0330(13) 0.0337(13) -0.0087(11) 0.0030(10) 0.0019(10)
C61 0.0382(16) 0.0429(17) 0.065(2) 0.0001(15) -0.0013(15) 0.0103(13)
C62 0.0324(15) 0.0440(16) 0.0554(18) 0.0006(14) 0.0140(13) 0.0020(12)
Si1 0.0242(3) 0.0238(3) 0.0211(3) 0.0014(2) -0.0001(2) -0.0026(2)
C7 0.043(3) 0.065(3) 0.036(3) 0.009(2) -0.011(2) -0.025(3)
C8 0.067(4) 0.028(2) 0.031(2) 0.0067(18) 0.006(2) 0.012(2)
C9 0.050(3) 0.049(3) 0.028(2) 0.002(2) 0.011(2) 0.010(2)
C7A 0.035(4) 0.102(8) 0.045(5) 0.024(5) -0.016(4) -0.010(4)
C8A 0.064(5) 0.025(3) 0.032(4) 0.002(3) 0.000(4) -0.001(3)
C9A 0.091(6) 0.039(4) 0.022(3) -0.004(3) 0.005(4) 0.002(4)
Li1 0.030(2) 0.032(2) 0.034(2) -0.0024(18) -0.0002(18) -0.0036(17)
Cl1 0.0257(3) 0.0334(3) 0.0575(4) 0.0064(3) -0.0045(3) -0.0091(2)
O1T 0.0351(10) 0.0408(10) 0.0321(10) -0.0039(8) -0.0052(8) 0.0047(8)
C1T 0.0439(16) 0.0379(14) 0.0304(13) 0.0028(11) -0.0037(12) -0.0039(12)
C2T 0.061(2) 0.059(2) 0.053(2) 0.0047(16) -0.0210(17) 0.0140(17)
C3T 0.0330(17) 0.074(2) 0.079(3) -0.010(2) -0.0069(17) 0.0066(16)
C4T 0.0393(16) 0.0391(15) 0.0463(17) 0.0014(13) 0.0045(13) 0.0028(12)
O2T 0.0408(10) 0.0280(9) 0.0303(9) 0.0022(7) -0.0096(8) -0.0076(8)
C5T 0.0535(19) 0.0519(18) 0.0377(16) 0.0096(14) -0.0169(14) -0.0078(15)
C6T 0.0441(18) 0.0535(19) 0.057(2) -0.0025(15) -0.0193(15) -0.0057(15)
C7T 0.0421(16) 0.0344(15) 0.0548(18) -0.0060(13) -0.0008(14) -0.0106(12)
C8T 0.0456(17) 0.0261(13) 0.0523(17) 0.0001(12) -0.0109(14) -0.0038(12)
O3T 0.0359(10) 0.0381(10) 0.0392(10) -0.0107(8) 0.0031(8) -0.0081(8)
C9T 0.0590(19) 0.0344(15) 0.0409(16) -0.0074(12) -0.0042(14) -0.0100(13)
C10T 0.076(2) 0.0433(17) 0.0387(16) -0.0084(13) 0.0042(16) 0.0103(16)
C11T 0.0416(16) 0.0476(17) 0.0426(16) 0.0042(13) 0.0035(13) 0.0087(13)
C12T 0.0379(15) 0.0412(15) 0.0472(17) -0.0084(13) 0.0060(13) -0.0063(12)

loop_
_atom_type_symbol
_atom_type_description
_atom_type_scat_dispersion_real
_atom_type_scat_dispersion_imag
_atom_type_scat_source
C C 0.0033 0.0016 'International Tables Vol C Tables 4.2.6.8 and 6.1.1.4'
H H 0.0000 0.0000 'International Tables Vol C Tables 4.2.6.8 and 6.1.1.4'
Li Li -0.0003 0.0001 'International Tables Vol C Tables 4.2.6.8 and 6.1.1.4'
N N 0.0061 0.0033 'International Tables Vol C Tables 4.2.6.8 and 6.1.1.4'
O O 0.0106 0.0060 'International Tables Vol C Tables 4.2.6.8 and 6.1.1.4'
Si Si 0.0817 0.0704 'International Tables Vol C Tables 4.2.6.8 and 6.1.1.4'
Cl Cl 0.1484 0.1585 'International Tables Vol C Tables 4.2.6.8 and 6.1.1.4'
In In -0.7276 1.3100 'International Tables Vol C Tables 4.2.6.8 and 6.1.1.4'

loop_
_geom_angle_atom_site_label_1
_geom_angle_atom_site_label_2
_geom_angle_atom_site_label_3
_geom_angle
_geom_angle_site_symmetry_1
_geom_angle_site_symmetry_3
_geom_angle_publ_flag
N1 In1 Cl3 114.32(5) . . y
N1 In1 Cl2 115.12(6) . . y
Cl3 In1 Cl2 105.31(3) . . y
N1 In1 Cl1 110.41(6) . . y
Cl3 In1 Cl1 106.30(4) . . y
Cl2 In1 Cl1 104.56(3) . . y
C1 N1 Si1 120.51(14) . . ?
C1 N1 In1 115.92(13) . . ?
Si1 N1 In1 123.15(10) . . ?
C6 C1 C2 119.6(2) . . ?
C6 C1 N1 119.7(2) . . ?
C2 C1 N1 120.7(2) . . ?
C3 C2 C1 118.9(2) . . ?
C3 C2 C20 119.1(2) . . ?
C1 C2 C20 122.0(2) . . ?
C4 C3 C2 121.6(2) . . ?
C3 C4 C5 119.3(2) . . ?
C4 C5 C6 121.6(2) . . ?
C5 C6 C1 119.0(2) . . ?
C5 C6 C60 119.7(2) . . ?
C1 C6 C60 121.2(2) . . ?
C2 C20 C22 110.8(2) . . ?
C2 C20 C21 112.5(2) . . ?
C22 C20 C21 110.3(2) . . ?
C6 C60 C61 113.4(2) . . ?
C6 C60 C62 110.1(2) . . ?
C61 C60 C62 109.7(2) . . ?
N1 Si1 C9A 111.9(3) . . ?
N1 Si1 C8 111.40(16) . . ?
C9A Si1 C8 131.3(3) . . ?
N1 Si1 C7A 111.8(3) . . ?
C9A Si1 C7A 107.8(5) . . ?
C8 Si1 C7A 75.1(4) . . ?
N1 Si1 C7 110.45(17) . . ?
C9A Si1 C7 74.7(4) . . ?
C8 Si1 C7 109.5(3) . . ?
C7A Si1 C7 37.2(4) . . ?
N1 Si1 C9 112.23(17) . . ?
C9A Si1 C9 32.5(3) . . ?
C8 Si1 C9 108.5(2) . . ?
C7A Si1 C9 130.2(3) . . ?
C7 Si1 C9 104.6(3) . . ?
N1 Si1 C8A 107.9(2) . . ?
C9A Si1 C8A 110.4(4) . . ?
C8 Si1 C8A 33.4(3) . . ?
C7A Si1 C8A 106.9(4) . . ?
C7 Si1 C8A 135.6(3) . . ?
C9 Si1 C8A 80.2(3) . . ?
O2T Li1 O1T 104.1(2) . . y
O2T Li1 O3T 109.4(2) . . y
O1T Li1 O3T 111.9(2) . . y
O2T Li1 Cl1 107.0(2) . 1_655 y
O1T Li1 Cl1 114.4(2) . 1_655 y
O3T Li1 Cl1 109.7(2) . 1_655 y
Li1 Cl1 In1 116.30(11) 1_455 . y
C1T O1T C4T 109.9(2) . . ?
C1T O1T Li1 125.4(2) . . ?
C4T O1T Li1 123.7(2) . . ?
O1T C1T C2T 105.2(2) . . ?
C1T C2T C3T 102.7(3) . . ?
C4T C3T C2T 103.0(3) . . ?
O1T C4T C3T 105.6(2) . . ?
C8T O2T C5T 107.3(2) . . ?
C8T O2T Li1 123.5(2) . . ?
C5T O2T Li1 127.6(2) . . ?
O2T C5T C6T 107.0(2) . . ?
C5T C6T C7T 105.2(2) . . ?
C8T C7T C6T 102.9(2) . . ?
O2T C8T C7T 104.5(2) . . ?
C9T O3T C12T 109.6(2) . . ?
C9T O3T Li1 127.0(2) . . ?
C12T O3T Li1 123.5(2) . . ?
O3T C9T C10T 106.1(2) . . ?
C9T C10T C11T 103.5(2) . . ?
C12T C11T C10T 102.6(2) . . ?
O3T C12T C11T 106.0(2) . . ?

loop_
_geom_bond_atom_site_label_1
_geom_bond_atom_site_label_2
_geom_bond_distance
_geom_bond_site_symmetry_2
_geom_bond_publ_flag
In1 N1 2.0539(18) . y
In1 Cl3 2.3614(8) . y
In1 Cl2 2.3760(7) . y
In1 Cl1 2.4152(8) . y
N1 C1 1.436(3) . ?
N1 Si1 1.7235(19) . ?
C1 C6 1.405(3) . ?
C1 C2 1.415(3) . ?
C2 C3 1.397(3) . ?
C2 C20 1.516(3) . ?
C3 C4 1.371(4) . ?
C4 C5 1.383(4) . ?
C5 C6 1.394(3) . ?
C6 C60 1.523(3) . ?
C20 C22 1.528(4) . ?
C20 C21 1.531(4) . ?
C60 C61 1.532(4) . ?
C60 C62 1.534(4) . ?
Si1 C9A 1.837(7) . ?
Si1 C8 1.844(4) . ?
Si1 C7A 1.853(7) . ?
Si1 C7 1.873(4) . ?
Si1 C9 1.874(5) . ?
Si1 C8A 1.885(6) . ?
Li1 O2T 1.901(5) . y
Li1 O1T 1.904(5) . y
Li1 O3T 1.908(5) . y
Li1 Cl1 2.392(4) 1_655 y
Cl1 Li1 2.392(4) 1_455 ?
O1T C1T 1.439(3) . ?
O1T C4T 1.439(3) . ?
C1T C2T 1.501(4) . ?
C2T C3T 1.504(5) . ?
C3T C4T 1.499(4) . ?
O2T C8T 1.433(3) . ?
O2T C5T 1.441(3) . ?
C5T C6T 1.508(4) . ?
C6T C7T 1.512(4) . ?
C7T C8T 1.510(4) . ?
O3T C9T 1.439(3) . ?
O3T C12T 1.440(3) . ?
C9T C10T 1.501(5) . ?
C10T C11T 1.510(4) . ?
C11T C12T 1.493(4) . ?
